data_7001744
loop_
_publ_author_name
'Christian, Gemma J.'
'Arbuse, Arnau'
'Fontrodona, Xavier'
'Martinez, Ma Angeles'
'Llobet, Antoni'
'Maseras, Feliu'

_publ_section_title
;
 Oxidative dehydrogenation of an amine group of a macrocyclic ligand in
 the coordination sphere of a CuII complex
;
_journal_issue 30
_journal_name_full 'Dalton Transactions'
_journal_page_first 6013
_journal_page_last 6020
_journal_paper_doi 10.1039/b902947h
_journal_year 2009
_chemical_formula_moiety '(C40 H52 Cu2 N8), 0.5(C4 H10 O), 2(C F3 O3 S), (C2 H3 N), (O H2)'
_chemical_formula_sum 'C46 H62 Cu2 F6 N9 O7.5 S2'
_chemical_formula_weight 1166.25
_chemical_name_systematic
;
?
;
_space_group_IT_number 14
_symmetry_cell_setting monoclinic
_symmetry_space_group_name_Hall '-P 2ybc'
_symmetry_space_group_name_H-M 'P 1 21/c 1'
_atom_sites_solution_hydrogens geom
_atom_sites_solution_primary direct
_atom_sites_solution_secondary difmap
_audit_creation_method SHELXL-97
_cell_angle_alpha 90.00
_cell_angle_beta 97.086(8)
_cell_angle_gamma 90.00
_cell_formula_units_Z 4
_cell_length_a 12.413(6)
_cell_length_b 19.459(9)
_cell_length_c 21.578(10)
_cell_measurement_reflns_used 7109
_cell_measurement_temperature 100(2)
_cell_measurement_theta_max 28.19
_cell_measurement_theta_min 2.36
_cell_volume 5172(4)
_computing_cell_refinement 'Bruker SMART'
_computing_data_collection 'Bruker SMART'
_computing_data_reduction 'Bruker SAINT'
_computing_structure_refinement 'SHELXL-97 (Sheldrick, 1997)'
_computing_structure_solution 'SHELXS-97 (Sheldrick, 1990)'
_diffrn_ambient_temperature 100(2)
_diffrn_measured_fraction_theta_full 0.988
_diffrn_measured_fraction_theta_max 0.988
_diffrn_measurement_device_type 'CCD area detector'
_diffrn_measurement_method 'phi and omega scans'
_diffrn_radiation_monochromator graphite
_diffrn_radiation_source 'fine-focus sealed tube'
_diffrn_radiation_type MoK\a
_diffrn_radiation_wavelength 0.71073
_diffrn_reflns_av_R_equivalents 0.0298
_diffrn_reflns_av_sigmaI/netI 0.0207
_diffrn_reflns_limit_h_max 16
_diffrn_reflns_limit_h_min -16
_diffrn_reflns_limit_k_max 25
_diffrn_reflns_limit_k_min -25
_diffrn_reflns_limit_l_max 28
_diffrn_reflns_limit_l_min -28
_diffrn_reflns_number 78199
_diffrn_reflns_theta_full 28.31
_diffrn_reflns_theta_max 28.31
_diffrn_reflns_theta_min 2.08
_exptl_absorpt_coefficient_mu 0.984
_exptl_absorpt_correction_type none
_exptl_crystal_colour orange
_exptl_crystal_density_diffrn 1.498
_exptl_crystal_density_method 'not measured'
_exptl_crystal_description prism
_exptl_crystal_F_000 2420
_exptl_crystal_size_max 0.08
_exptl_crystal_size_mid 0.04
_exptl_crystal_size_min 0.03
_platon_squeeze_details
;
;
_refine_diff_density_max 0.687
_refine_diff_density_min -0.451
_refine_diff_density_rms 0.063
_refine_ls_extinction_method none
_refine_ls_goodness_of_fit_ref 1.079
_refine_ls_hydrogen_treatment mixed
_refine_ls_matrix_type full
_refine_ls_number_parameters 694
_refine_ls_number_reflns 12727
_refine_ls_number_restraints 0
_refine_ls_restrained_S_all 1.079
_refine_ls_R_factor_all 0.0388
_refine_ls_R_factor_gt 0.0333
_refine_ls_shift/su_max 0.006
_refine_ls_shift/su_mean 0.000
_refine_ls_structure_factor_coef Fsqd
_refine_ls_weighting_details 'calc w=1/[\s^2^(Fo^2^)+(0.0515P)^2^+2.0361P] where P=(Fo^2^+2Fc^2^)/3'
_refine_ls_weighting_scheme calc
_refine_ls_wR_factor_gt 0.0903
_refine_ls_wR_factor_ref 0.0926
_reflns_number_gt 11011
_reflns_number_total 12727
_reflns_threshold_expression >2sigma(I)
_cod_data_source_file b902947h.txt
_cod_data_source_block aafp241g
_cod_original_sg_symbol_H-M P21/c
_cod_original_formula_sum 'C46 H62 Cu2 F6 N9 O7.50 S2'
_cod_database_code 7001744

loop_
_symmetry_equiv_pos_as_xyz
'x, y, z'
'-x, y+1/2, -z+1/2'
'-x, -y, -z'
'x, -y-1/2, z-1/2'

loop_
_atom_site_label
_atom_site_type_symbol
_atom_site_fract_x
_atom_site_fract_y
_atom_site_fract_z
_atom_site_U_iso_or_equiv
_atom_site_adp_type
_atom_site_occupancy
_atom_site_symmetry_multiplicity
_atom_site_calc_flag
_atom_site_refinement_flags
_atom_site_disorder_assembly
_atom_site_disorder_group
Cu1 Cu 0.024969(14) 0.527997(9) 0.181608(9) 0.01776(5) Uani 1 1 d . . .
S1S S 0.29824(3) 0.87250(2) 0.440355(19) 0.02558(9) Uani 1 1 d . . .
F1 F 0.26271(10) 0.82496(6) 0.54982(5) 0.0386(3) Uani 1 1 d . . .
N1 N 0.10066(11) 0.53746(7) 0.10676(6) 0.0226(3) Uani 1 1 d . . .
C1S C 0.26442(15) 0.80265(10) 0.49138(9) 0.0315(4) Uani 1 1 d . . .
O1 O 0.40281(11) 0.89613(9) 0.46865(7) 0.0435(4) Uani 1 1 d . . .
C1 C 0.19170(13) 0.51490(9) 0.09218(8) 0.0251(3) Uani 1 1 d . . .
H1A H 0.2035 0.5179 0.0505 0.030 Uiso 1 1 calc R . .
Cu2 Cu 0.484350(15) 0.262025(10) 0.230652(9) 0.02071(6) Uani 1 1 d . . .
N2 N -0.08392(10) 0.61780(7) 0.17265(6) 0.0197(3) Uani 1 1 d . . .
O2 O 0.20934(10) 0.91990(7) 0.44386(6) 0.0304(3) Uani 1 1 d . . .
F2 F 0.33609(12) 0.75171(7) 0.49347(7) 0.0540(4) Uani 1 1 d . . .
C2 C 0.02777(13) 0.56984(9) 0.05504(8) 0.0254(3) Uani 1 1 d . . .
H2A H -0.0360 0.5413 0.0451 0.030 Uiso 1 1 calc R . .
H2B H 0.0652 0.5723 0.0182 0.030 Uiso 1 1 calc R . .
N3 N 0.06381(11) 0.56873(7) 0.26914(6) 0.0208(3) Uani 1 1 d . . .
F3 F 0.16572(11) 0.77723(7) 0.47200(6) 0.0468(3) Uani 1 1 d . . .
O3 O 0.29762(11) 0.83964(8) 0.38025(6) 0.0374(3) Uani 1 1 d . . .
C3 C -0.00778(13) 0.64215(9) 0.07175(8) 0.0242(3) Uani 1 1 d . . .
H3A H 0.0529 0.6647 0.0962 0.029 Uiso 1 1 calc R . .
H3B H -0.0247 0.6681 0.0334 0.029 Uiso 1 1 calc R . .
N4 N -0.08586(10) 0.45020(7) 0.18176(7) 0.0188(3) Uani 1 1 d . . .
H4C H -0.1058(15) 0.4417(10) 0.1464(10) 0.017(5) Uiso 1 1 d . . .
C4 C -0.10560(13) 0.64496(9) 0.10812(8) 0.0236(3) Uani 1 1 d . . .
H4A H -0.1295 0.6923 0.1099 0.028 Uiso 1 1 calc R . .
H4B H -0.1645 0.6188 0.0856 0.028 Uiso 1 1 calc R . .
N5 N 0.41299(13) 0.24045(11) 0.14551(7) 0.0396(4) Uani 1 1 d . . .
C5 C -0.01978(13) 0.66771(8) 0.21334(8) 0.0232(3) Uani 1 1 d . . .
H5A H -0.0664 0.7052 0.2231 0.028 Uiso 1 1 calc R . .
H5B H 0.0370 0.6867 0.1914 0.028 Uiso 1 1 calc R . .
N6 N 0.59704(11) 0.17430(7) 0.24913(6) 0.0222(3) Uani 1 1 d . . .
C6 C 0.03079(14) 0.63453(8) 0.27322(8) 0.0244(3) Uani 1 1 d . . .
N7 N 0.43780(10) 0.23049(7) 0.31440(6) 0.0207(3) Uani 1 1 d . . .
C7 C 0.11028(14) 0.53757(9) 0.32142(8) 0.0267(3) Uani 1 1 d . . .
H7A H 0.1317 0.4920 0.3189 0.032 Uiso 1 1 calc R . .
N8 N 0.59414(10) 0.34136(7) 0.24577(6) 0.0196(3) Uani 1 1 d . . .
H8B H 0.6210(16) 0.3475(10) 0.2085(10) 0.022(5) Uiso 1 1 d . . .
C8 C 0.1277(2) 0.57033(11) 0.37876(9) 0.0431(5) Uani 1 1 d . . .
H8A H 0.1601 0.5473 0.4140 0.052 Uiso 1 1 calc R . .
C9 C 0.0956(3) 0.63826(12) 0.38237(10) 0.0577(7) Uani 1 1 d . . .
H9A H 0.1075 0.6620 0.4200 0.069 Uiso 1 1 calc R . .
C10 C 0.0454(2) 0.67035(10) 0.32898(9) 0.0423(5) Uani 1 1 d . . .
H10A H 0.0218 0.7156 0.3307 0.051 Uiso 1 1 calc R . .
C11 C -0.18821(12) 0.60412(8) 0.19808(8) 0.0241(3) Uani 1 1 d . . .
H11A H -0.2390 0.6407 0.1847 0.029 Uiso 1 1 calc R . .
H11B H -0.1752 0.6053 0.2433 0.029 Uiso 1 1 calc R . .
C12 C -0.24018(13) 0.53537(9) 0.17787(9) 0.0254(3) Uani 1 1 d . . .
H12A H -0.3151 0.5359 0.1864 0.031 Uiso 1 1 calc R . .
H12B H -0.2408 0.5308 0.1331 0.031 Uiso 1 1 calc R . .
C13 C -0.18451(13) 0.47242(8) 0.20934(8) 0.0242(3) Uani 1 1 d . . .
H13A H -0.1642 0.4825 0.2533 0.029 Uiso 1 1 calc R . .
H13B H -0.2359 0.4347 0.2065 0.029 Uiso 1 1 calc R . .
C14 C -0.04532(13) 0.38515(8) 0.21182(8) 0.0238(3) Uani 1 1 d . . .
H14A H -0.1035 0.3515 0.2072 0.029 Uiso 1 1 calc R . .
H14B H -0.0259 0.3933 0.2561 0.029 Uiso 1 1 calc R . .
C15 C 0.05230(12) 0.35542(8) 0.18515(8) 0.0208(3) Uani 1 1 d . . .
C16 C 0.13970(13) 0.33074(9) 0.22617(8) 0.0242(3) Uani 1 1 d . . .
H16A H 0.1389 0.3353 0.2690 0.029 Uiso 1 1 calc R . .
C17 C 0.22821(14) 0.29934(9) 0.20362(8) 0.0273(3) Uani 1 1 d . . .
H17A H 0.2857 0.2834 0.2317 0.033 Uiso 1 1 calc R . .
C18 C 0.23171(14) 0.29163(9) 0.14010(8) 0.0280(4) Uani 1 1 d . . .
C19 C 0.14288(15) 0.31534(11) 0.09917(8) 0.0339(4) Uani 1 1 d . . .
H19A H 0.1428 0.3097 0.0564 0.041 Uiso 1 1 calc R . .
C20 C 0.05483(14) 0.34708(10) 0.12144(8) 0.0301(4) Uani 1 1 d . . .
H20A H -0.0028 0.3628 0.0934 0.036 Uiso 1 1 calc R . .
C21 C 0.32463(17) 0.25974(12) 0.11360(9) 0.0419(5) Uani 1 1 d . . .
H21A H 0.3180 0.2533 0.0706 0.050 Uiso 1 1 calc R . .
C22 C 0.49318(16) 0.20658(13) 0.10931(9) 0.0414(5) Uani 1 1 d . . .
H22A H 0.5545 0.2371 0.1076 0.050 Uiso 1 1 calc R . .
H22B H 0.4596 0.1989 0.0669 0.050 Uiso 1 1 calc R . .
C23 C 0.53435(16) 0.13786(11) 0.13766(10) 0.0386(4) Uani 1 1 d . . .
H23A H 0.4738 0.1141 0.1525 0.046 Uiso 1 1 calc R . .
H23B H 0.5585 0.1100 0.1047 0.046 Uiso 1 1 calc R . .
C24 C 0.62656(15) 0.14186(9) 0.19129(9) 0.0297(4) Uani 1 1 d . . .
H24A H 0.6526 0.0957 0.2012 0.036 Uiso 1 1 calc R . .
H24B H 0.6860 0.1676 0.1773 0.036 Uiso 1 1 calc R . .
C25 C 0.52904(13) 0.12816(8) 0.28290(8) 0.0249(3) Uani 1 1 d . . .
H25A H 0.5735 0.0914 0.3027 0.030 Uiso 1 1 calc R . .
H25B H 0.4727 0.1077 0.2535 0.030 Uiso 1 1 calc R . .
C26 C 0.47770(12) 0.16790(8) 0.33202(8) 0.0223(3) Uani 1 1 d . . .
C27 C 0.38760(13) 0.26688(9) 0.35575(8) 0.0246(3) Uani 1 1 d . . .
H27A H 0.3596 0.3099 0.3438 0.030 Uiso 1 1 calc R . .
C28 C 0.37582(14) 0.24324(10) 0.41504(8) 0.0295(4) Uani 1 1 d . . .
H28A H 0.3397 0.2695 0.4420 0.035 Uiso 1 1 calc R . .
C29 C 0.41890(14) 0.17978(10) 0.43330(8) 0.0308(4) Uani 1 1 d . . .
H29A H 0.4134 0.1630 0.4731 0.037 Uiso 1 1 calc R . .
C30 C 0.47049(13) 0.14152(9) 0.39138(8) 0.0270(3) Uani 1 1 d . . .
H30A H 0.4999 0.0987 0.4028 0.032 Uiso 1 1 calc R . .
C31 C 0.69816(13) 0.19157(8) 0.29064(8) 0.0246(3) Uani 1 1 d . . .
H31A H 0.7505 0.1549 0.2882 0.029 Uiso 1 1 calc R . .
H31B H 0.6818 0.1937 0.3334 0.029 Uiso 1 1 calc R . .
C32 C 0.74963(13) 0.25955(8) 0.27446(9) 0.0253(3) Uani 1 1 d . . .
H32A H 0.8232 0.2613 0.2956 0.030 Uiso 1 1 calc R . .
H32B H 0.7539 0.2605 0.2299 0.030 Uiso 1 1 calc R . .
C33 C 0.68900(13) 0.32340(8) 0.29204(8) 0.0233(3) Uani 1 1 d . . .
H33A H 0.6641 0.3160 0.3324 0.028 Uiso 1 1 calc R . .
H33B H 0.7389 0.3619 0.2962 0.028 Uiso 1 1 calc R . .
C34 C 0.54718(12) 0.40676(8) 0.26483(8) 0.0221(3) Uani 1 1 d . . .
H34A H 0.6034 0.4417 0.2691 0.026 Uiso 1 1 calc R . .
H34B H 0.5224 0.4006 0.3054 0.026 Uiso 1 1 calc R . .
C35 C 0.45317(12) 0.43172(7) 0.21898(8) 0.0193(3) Uani 1 1 d . . .
C36 C 0.35624(13) 0.45166(8) 0.24072(8) 0.0211(3) Uani 1 1 d . . .
H36A H 0.3492 0.4475 0.2830 0.025 Uiso 1 1 calc R . .
C37 C 0.27021(12) 0.47760(8) 0.20000(8) 0.0213(3) Uani 1 1 d . . .
H37A H 0.2063 0.4903 0.2153 0.026 Uiso 1 1 calc R . .
C38 C 0.27883(12) 0.48469(8) 0.13662(7) 0.0204(3) Uani 1 1 d . . .
C39 C 0.37611(13) 0.46451(9) 0.11461(8) 0.0240(3) Uani 1 1 d . . .
H39A H 0.3832 0.4686 0.0724 0.029 Uiso 1 1 calc R . .
C40 C 0.46188(13) 0.43842(9) 0.15549(8) 0.0241(3) Uani 1 1 d . . .
H40A H 0.5257 0.4253 0.1403 0.029 Uiso 1 1 calc R . .
S1L S 0.1245(4) 0.3598(3) 0.43057(14) 0.0662(13) Uani 0.413(6) 1 d P A 1
C1L C -0.0201(9) 0.3671(4) 0.4220(4) 0.054(3) Uani 0.413(6) 1 d P A 1
F5 F -0.0585(6) 0.3916(7) 0.4749(4) 0.118(4) Uani 0.413(6) 1 d P A 1
F6 F -0.0753(13) 0.3096(4) 0.4096(6) 0.222(8) Uani 0.413(6) 1 d P A 1
O4 O 0.1457(8) 0.3091(5) 0.4793(4) 0.063(2) Uani 0.413(6) 1 d P A 1
O5 O 0.1297(14) 0.3300(8) 0.3697(3) 0.222(9) Uani 0.413(6) 1 d P A 1
O6 O 0.1597(7) 0.4249(5) 0.4408(7) 0.120(5) Uani 0.413(6) 1 d P A 1
S1M S 0.0677(2) 0.34536(5) 0.41713(6) 0.0353(5) Uani 0.587(6) 1 d P A 2
C1M C -0.0576(5) 0.3883(3) 0.4276(3) 0.0432(12) Uani 0.587(6) 1 d P A 2
F5M F -0.0450(5) 0.4283(3) 0.4766(2) 0.091(2) Uani 0.587(6) 1 d P A 2
F6M F -0.1351(3) 0.3441(3) 0.4344(2) 0.0969(17) Uani 0.587(6) 1 d P A 2
O4M O 0.0927(4) 0.3051(3) 0.4726(2) 0.0479(11) Uani 0.587(6) 1 d P A 2
O5M O 0.0330(5) 0.30779(17) 0.36108(15) 0.0703(15) Uani 0.587(6) 1 d P A 2
O6M O 0.1390(5) 0.4002(3) 0.4110(3) 0.0835(19) Uani 0.587(6) 1 d P A 2
F4 F -0.08238(18) 0.42223(10) 0.37804(7) 0.0811(6) Uani 1 1 d . . .
C1N C 0.7581(2) 0.56348(15) 0.36860(13) 0.0570(6) Uani 1 1 d . . .
N1N N 0.69957(18) 0.55143(13) 0.32824(10) 0.0581(5) Uani 1 1 d . . .
C2N C 0.8404(5) 0.5799(3) 0.4202(3) 0.172(3) Uani 1 1 d . . .
H2NA H 0.8112 0.5734 0.4590 0.258 Uiso 1 1 calc R . .
H2NB H 0.8627 0.6268 0.4169 0.258 Uiso 1 1 calc R . .
H2NC H 0.9019 0.5502 0.4190 0.258 Uiso 1 1 calc R . .

loop_
_atom_site_aniso_label
_atom_site_aniso_U_11
_atom_site_aniso_U_22
_atom_site_aniso_U_33
_atom_site_aniso_U_23
_atom_site_aniso_U_13
_atom_site_aniso_U_12
Cu1 0.01516(9) 0.01747(9) 0.02096(10) 0.00010(7) 0.00346(7) -0.00023(6)
S1S 0.02032(18) 0.0368(2) 0.01977(19) 0.00319(16) 0.00309(14) 0.00153(16)
F1 0.0439(6) 0.0512(7) 0.0219(5) 0.0050(5) 0.0086(4) 0.0002(5)
N1 0.0207(6) 0.0262(7) 0.0208(7) 0.0021(5) 0.0018(5) 0.0043(5)
C1S 0.0310(9) 0.0355(10) 0.0294(9) 0.0025(7) 0.0094(7) 0.0026(7)
O1 0.0249(6) 0.0666(10) 0.0372(8) 0.0170(7) -0.0035(5) -0.0101(7)
C1 0.0237(8) 0.0310(8) 0.0213(8) 0.0039(6) 0.0056(6) 0.0048(6)
Cu2 0.02057(10) 0.01964(10) 0.02142(10) 0.00218(7) 0.00060(7) -0.00049(7)
N2 0.0165(6) 0.0196(6) 0.0228(6) -0.0003(5) 0.0022(5) -0.0002(5)
O2 0.0308(6) 0.0377(7) 0.0223(6) -0.0010(5) 0.0023(5) 0.0070(5)
F2 0.0658(9) 0.0465(7) 0.0550(8) 0.0181(6) 0.0284(7) 0.0243(7)
C2 0.0240(8) 0.0334(9) 0.0184(7) 0.0020(6) 0.0012(6) 0.0063(7)
N3 0.0203(6) 0.0200(6) 0.0221(6) 0.0003(5) 0.0029(5) -0.0011(5)
F3 0.0472(7) 0.0467(7) 0.0468(7) -0.0015(6) 0.0067(6) -0.0183(6)
O3 0.0428(8) 0.0475(8) 0.0237(6) -0.0002(6) 0.0115(5) 0.0093(6)
C3 0.0207(7) 0.0281(8) 0.0231(8) 0.0066(6) 0.0003(6) 0.0030(6)
N4 0.0171(6) 0.0190(6) 0.0202(7) -0.0004(5) 0.0010(5) -0.0007(5)
C4 0.0188(7) 0.0249(8) 0.0261(8) 0.0030(6) -0.0007(6) 0.0038(6)
N5 0.0229(7) 0.0719(13) 0.0236(8) -0.0117(8) 0.0017(6) 0.0096(8)
C5 0.0250(8) 0.0176(7) 0.0265(8) -0.0006(6) 0.0010(6) -0.0009(6)
N6 0.0203(6) 0.0210(6) 0.0260(7) 0.0018(5) 0.0055(5) 0.0004(5)
C6 0.0286(8) 0.0201(7) 0.0244(8) -0.0010(6) 0.0021(6) -0.0028(6)
N7 0.0168(6) 0.0231(6) 0.0220(6) 0.0011(5) 0.0015(5) -0.0008(5)
C7 0.0319(9) 0.0240(8) 0.0236(8) 0.0010(6) 0.0004(6) 0.0002(7)
N8 0.0165(6) 0.0197(6) 0.0223(7) 0.0017(5) 0.0012(5) 0.0027(5)
C8 0.0688(15) 0.0328(10) 0.0244(9) 0.0005(8) -0.0069(9) 0.0033(10)
C9 0.109(2) 0.0347(11) 0.0253(10) -0.0104(9) -0.0092(12) 0.0051(13)
C10 0.0743(15) 0.0205(8) 0.0300(10) -0.0069(7) -0.0024(9) 0.0032(9)
C11 0.0179(7) 0.0233(8) 0.0322(9) -0.0023(7) 0.0072(6) 0.0019(6)
C12 0.0147(7) 0.0258(8) 0.0362(9) -0.0009(7) 0.0045(6) -0.0001(6)
C13 0.0189(7) 0.0244(8) 0.0303(9) -0.0004(6) 0.0074(6) -0.0027(6)
C14 0.0206(7) 0.0220(8) 0.0292(8) 0.0055(6) 0.0043(6) -0.0012(6)
C15 0.0195(7) 0.0153(7) 0.0271(8) 0.0020(6) 0.0002(6) -0.0025(6)
C16 0.0248(8) 0.0246(8) 0.0221(8) 0.0003(6) -0.0011(6) 0.0000(6)
C17 0.0251(8) 0.0294(8) 0.0252(8) 0.0003(7) -0.0058(6) 0.0070(7)
C18 0.0269(8) 0.0298(9) 0.0250(8) -0.0062(7) -0.0059(6) 0.0078(7)
C19 0.0309(9) 0.0472(11) 0.0214(8) -0.0050(8) -0.0053(7) 0.0129(8)
C20 0.0240(8) 0.0381(10) 0.0263(9) 0.0016(7) -0.0048(6) 0.0079(7)
C21 0.0417(11) 0.0573(13) 0.0241(9) -0.0121(9) -0.0070(8) 0.0248(10)
C22 0.0284(9) 0.0737(15) 0.0223(9) -0.0085(9) 0.0041(7) 0.0124(9)
C23 0.0355(10) 0.0482(12) 0.0341(10) -0.0157(9) 0.0124(8) -0.0045(9)
C24 0.0311(9) 0.0272(8) 0.0328(9) -0.0013(7) 0.0119(7) 0.0043(7)
C25 0.0248(8) 0.0203(8) 0.0304(9) 0.0035(6) 0.0060(6) -0.0007(6)
C26 0.0166(7) 0.0241(8) 0.0258(8) 0.0029(6) 0.0006(6) -0.0027(6)
C27 0.0204(7) 0.0282(8) 0.0248(8) 0.0000(6) 0.0010(6) 0.0021(6)
C28 0.0237(8) 0.0421(10) 0.0229(8) -0.0016(7) 0.0035(6) 0.0019(7)
C29 0.0249(8) 0.0448(11) 0.0222(8) 0.0074(7) 0.0017(6) -0.0010(7)
C30 0.0213(8) 0.0297(8) 0.0295(9) 0.0089(7) 0.0010(6) -0.0006(6)
C31 0.0194(7) 0.0235(8) 0.0306(8) 0.0071(6) 0.0025(6) 0.0039(6)
C32 0.0179(7) 0.0249(8) 0.0329(9) 0.0055(7) 0.0021(6) 0.0025(6)
C33 0.0189(7) 0.0238(8) 0.0260(8) 0.0024(6) -0.0022(6) 0.0011(6)
C34 0.0177(7) 0.0216(7) 0.0262(8) -0.0027(6) 0.0001(6) 0.0015(6)
C35 0.0170(7) 0.0136(6) 0.0270(8) -0.0006(6) 0.0019(6) 0.0000(5)
C36 0.0217(7) 0.0204(7) 0.0219(7) 0.0023(6) 0.0056(6) 0.0014(6)
C37 0.0176(7) 0.0208(7) 0.0263(8) 0.0031(6) 0.0059(6) 0.0036(6)
C38 0.0184(7) 0.0184(7) 0.0248(8) 0.0016(6) 0.0037(6) 0.0013(6)
C39 0.0238(8) 0.0270(8) 0.0224(8) 0.0008(6) 0.0075(6) 0.0036(6)
C40 0.0172(7) 0.0259(8) 0.0299(8) -0.0014(7) 0.0060(6) 0.0036(6)
S1L 0.081(2) 0.085(2) 0.0376(11) 0.0257(13) 0.0268(14) 0.054(2)
C1L 0.083(8) 0.036(4) 0.037(4) 0.004(3) -0.011(4) -0.002(4)
F5 0.046(3) 0.256(12) 0.054(4) 0.053(6) 0.016(2) -0.005(5)
F6 0.316(15) 0.067(4) 0.221(11) 0.038(5) -0.209(12) -0.081(7)
O4 0.116(7) 0.047(3) 0.024(2) 0.007(2) 0.000(4) 0.036(5)
O5 0.340(17) 0.302(14) 0.034(3) 0.051(6) 0.067(6) 0.280(14)
O6 0.050(4) 0.083(6) 0.220(14) 0.091(7) -0.013(6) -0.024(4)
S1M 0.0609(12) 0.0185(5) 0.0269(5) 0.0043(3) 0.0069(6) 0.0066(5)
C1M 0.056(3) 0.048(3) 0.025(2) -0.004(2) 0.0015(19) 0.009(2)
F5M 0.126(4) 0.112(3) 0.0308(19) -0.027(2) -0.010(2) 0.066(3)
F6M 0.082(2) 0.119(4) 0.091(3) 0.052(3) 0.016(2) -0.024(2)
O4M 0.086(3) 0.0254(14) 0.0291(17) 0.0029(12) -0.004(2) 0.004(2)
O5M 0.148(4) 0.0359(16) 0.0253(15) -0.0042(12) 0.002(2) 0.034(2)
O6M 0.059(3) 0.050(3) 0.135(5) 0.058(3) -0.014(3) -0.018(2)
F4 0.1218(16) 0.0821(12) 0.0353(8) 0.0074(8) -0.0065(9) -0.0227(11)
C1N 0.0505(14) 0.0599(16) 0.0584(16) -0.0085(13) -0.0018(12) -0.0076(12)
N1N 0.0533(12) 0.0749(15) 0.0467(12) -0.0111(11) 0.0084(10) 0.0080(11)
C2N 0.179(6) 0.151(5) 0.159(5) -0.020(4) -0.093(5) -0.058(4)

loop_
_atom_type_symbol
_atom_type_description
_atom_type_scat_dispersion_real
_atom_type_scat_dispersion_imag
_atom_type_scat_source
C C 0.0033 0.0016 'International Tables Vol C Tables 4.2.6.8 and 6.1.1.4'
H H 0.0000 0.0000 'International Tables Vol C Tables 4.2.6.8 and 6.1.1.4'
N N 0.0061 0.0033 'International Tables Vol C Tables 4.2.6.8 and 6.1.1.4'
O O 0.0106 0.0060 'International Tables Vol C Tables 4.2.6.8 and 6.1.1.4'
F F 0.0171 0.0103 'International Tables Vol C Tables 4.2.6.8 and 6.1.1.4'
S S 0.1246 0.1234 'International Tables Vol C Tables 4.2.6.8 and 6.1.1.4'
Cu Cu 0.3201 1.2651 'International Tables Vol C Tables 4.2.6.8 and 6.1.1.4'

loop_
_geom_angle_atom_site_label_1
_geom_angle_atom_site_label_2
_geom_angle_atom_site_label_3
_geom_angle
_geom_angle_site_symmetry_1
_geom_angle_site_symmetry_3
_geom_angle_publ_flag
N1 Cu1 N4 117.27(6) . . ?
N1 Cu1 N3 129.49(6) . . ?
N4 Cu1 N3 111.49(6) . . ?
N1 Cu1 N2 101.71(6) . . ?
N4 Cu1 N2 100.47(6) . . ?
N3 Cu1 N2 81.15(5) . . ?
O1 S1S O3 115.25(9) . . ?
O1 S1S O2 115.31(10) . . ?
O3 S1S O2 114.15(8) . . ?
O1 S1S C1S 104.11(9) . . ?
O3 S1S C1S 103.59(9) . . ?
O2 S1S C1S 102.06(8) . . ?
C1 N1 C2 115.62(14) . . ?
C1 N1 Cu1 133.53(12) . . ?
C2 N1 Cu1 110.27(10) . . ?
F2 C1S F1 107.39(16) . . ?
F2 C1S F3 108.54(17) . . ?
F1 C1S F3 107.11(15) . . ?
F2 C1S S1S 111.84(13) . . ?
F1 C1S S1S 110.97(14) . . ?
F3 C1S S1S 110.81(13) . . ?
N1 C1 C38 124.90(15) . . ?
N1 C1 H1A 117.6 . . ?
C38 C1 H1A 117.6 . . ?
N5 Cu2 N7 127.49(7) . . ?
N5 Cu2 N8 121.12(7) . . ?
N7 Cu2 N8 109.67(6) . . ?
N5 Cu2 N6 101.76(7) . . ?
N7 Cu2 N6 81.45(5) . . ?
N8 Cu2 N6 99.13(6) . . ?
C5 N2 C4 110.28(13) . . ?
C5 N2 C11 109.14(13) . . ?
C4 N2 C11 110.12(12) . . ?
C5 N2 Cu1 100.94(9) . . ?
C4 N2 Cu1 113.79(10) . . ?
C11 N2 Cu1 112.16(10) . . ?
N1 C2 C3 112.28(14) . . ?
N1 C2 H2A 109.1 . . ?
C3 C2 H2A 109.1 . . ?
N1 C2 H2B 109.1 . . ?
C3 C2 H2B 109.1 . . ?
H2A C2 H2B 107.9 . . ?
C7 N3 C6 118.33(14) . . ?
C7 N3 Cu1 128.72(12) . . ?
C6 N3 Cu1 112.82(11) . . ?
C4 C3 C2 115.13(14) . . ?
C4 C3 H3A 108.5 . . ?
C2 C3 H3A 108.5 . . ?
C4 C3 H3B 108.5 . . ?
C2 C3 H3B 108.5 . . ?
H3A C3 H3B 107.5 . . ?
C14 N4 C13 108.94(12) . . ?
C14 N4 Cu1 116.15(10) . . ?
C13 N4 Cu1 111.82(10) . . ?
C14 N4 H4C 107.0(14) . . ?
C13 N4 H4C 105.7(14) . . ?
Cu1 N4 H4C 106.5(14) . . ?
N2 C4 C3 113.98(13) . . ?
N2 C4 H4A 108.8 . . ?
C3 C4 H4A 108.8 . . ?
N2 C4 H4B 108.8 . . ?
C3 C4 H4B 108.8 . . ?
H4A C4 H4B 107.7 . . ?
C21 N5 C22 115.56(16) . . ?
C21 N5 Cu2 133.85(14) . . ?
C22 N5 Cu2 109.13(12) . . ?
N2 C5 C6 111.39(13) . . ?
N2 C5 H5A 109.3 . . ?
C6 C5 H5A 109.3 . . ?
N2 C5 H5B 109.3 . . ?
C6 C5 H5B 109.3 . . ?
H5A C5 H5B 108.0 . . ?
C25 N6 C24 111.71(13) . . ?
C25 N6 C31 109.26(13) . . ?
C24 N6 C31 108.96(13) . . ?
C25 N6 Cu2 99.80(10) . . ?
C24 N6 Cu2 113.13(10) . . ?
C31 N6 Cu2 113.71(10) . . ?
N3 C6 C10 121.74(16) . . ?
N3 C6 C5 116.55(14) . . ?
C10 C6 C5 121.68(16) . . ?
C27 N7 C26 118.02(14) . . ?
C27 N7 Cu2 128.79(12) . . ?
C26 N7 Cu2 112.51(11) . . ?
N3 C7 C8 123.01(17) . . ?
N3 C7 H7A 118.5 . . ?
C8 C7 H7A 118.5 . . ?
C34 N8 C33 108.77(12) . . ?
C34 N8 Cu2 114.42(10) . . ?
C33 N8 Cu2 112.57(10) . . ?
C34 N8 H8B 109.3(12) . . ?
C33 N8 H8B 106.0(12) . . ?
Cu2 N8 H8B 105.4(12) . . ?
C7 C8 C9 118.37(18) . . ?
C7 C8 H8A 120.8 . . ?
C9 C8 H8A 120.8 . . ?
C8 C9 C10 119.01(19) . . ?
C8 C9 H9A 120.5 . . ?
C10 C9 H9A 120.5 . . ?
C6 C10 C9 119.50(18) . . ?
C6 C10 H10A 120.2 . . ?
C9 C10 H10A 120.2 . . ?
N2 C11 C12 114.02(13) . . ?
N2 C11 H11A 108.7 . . ?
C12 C11 H11A 108.7 . . ?
N2 C11 H11B 108.7 . . ?
C12 C11 H11B 108.7 . . ?
H11A C11 H11B 107.6 . . ?
C13 C12 C11 115.15(14) . . ?
C13 C12 H12A 108.5 . . ?
C11 C12 H12A 108.5 . . ?
C13 C12 H12B 108.5 . . ?
C11 C12 H12B 108.5 . . ?
H12A C12 H12B 107.5 . . ?
N4 C13 C12 113.88(14) . . ?
N4 C13 H13A 108.8 . . ?
C12 C13 H13A 108.8 . . ?
N4 C13 H13B 108.8 . . ?
C12 C13 H13B 108.8 . . ?
H13A C13 H13B 107.7 . . ?
N4 C14 C15 113.79(13) . . ?
N4 C14 H14A 108.8 . . ?
C15 C14 H14A 108.8 . . ?
N4 C14 H14B 108.8 . . ?
C15 C14 H14B 108.8 . . ?
H14A C14 H14B 107.7 . . ?
C20 C15 C16 118.44(15) . . ?
C20 C15 C14 122.43(15) . . ?
C16 C15 C14 118.96(15) . . ?
C17 C16 C15 120.81(16) . . ?
C17 C16 H16A 119.6 . . ?
C15 C16 H16A 119.6 . . ?
C18 C17 C16 120.97(15) . . ?
C18 C17 H17A 119.5 . . ?
C16 C17 H17A 119.5 . . ?
C17 C18 C19 117.98(16) . . ?
C17 C18 C21 123.17(15) . . ?
C19 C18 C21 118.85(16) . . ?
C20 C19 C18 121.22(17) . . ?
C20 C19 H19A 119.4 . . ?
C18 C19 H19A 119.4 . . ?
C15 C20 C19 120.56(15) . . ?
C15 C20 H20A 119.7 . . ?
C19 C20 H20A 119.7 . . ?
N5 C21 C18 124.84(18) . . ?
N5 C21 H21A 117.6 . . ?
C18 C21 H21A 117.6 . . ?
N5 C22 C23 112.82(17) . . ?
N5 C22 H22A 109.0 . . ?
C23 C22 H22A 109.0 . . ?
N5 C22 H22B 109.0 . . ?
C23 C22 H22B 109.0 . . ?
H22A C22 H22B 107.8 . . ?
C24 C23 C22 116.12(17) . . ?
C24 C23 H23A 108.3 . . ?
C22 C23 H23A 108.3 . . ?
C24 C23 H23B 108.3 . . ?
C22 C23 H23B 108.3 . . ?
H23A C23 H23B 107.4 . . ?
N6 C24 C23 114.81(15) . . ?
N6 C24 H24A 108.6 . . ?
C23 C24 H24A 108.6 . . ?
N6 C24 H24B 108.6 . . ?
C23 C24 H24B 108.6 . . ?
H24A C24 H24B 107.5 . . ?
N6 C25 C26 110.40(14) . . ?
N6 C25 H25A 109.6 . . ?
C26 C25 H25A 109.6 . . ?
N6 C25 H25B 109.6 . . ?
C26 C25 H25B 109.6 . . ?
H25A C25 H25B 108.1 . . ?
N7 C26 C30 121.86(16) . . ?
N7 C26 C25 115.75(14) . . ?
C30 C26 C25 122.38(15) . . ?
N7 C27 C28 123.12(16) . . ?
N7 C27 H27A 118.4 . . ?
C28 C27 H27A 118.4 . . ?
C29 C28 C27 118.60(16) . . ?
C29 C28 H28A 120.7 . . ?
C27 C28 H28A 120.7 . . ?
C28 C29 C30 119.10(16) . . ?
C28 C29 H29A 120.4 . . ?
C30 C29 H29A 120.4 . . ?
C29 C30 C26 119.27(16) . . ?
C29 C30 H30A 120.4 . . ?
C26 C30 H30A 120.4 . . ?
N6 C31 C32 113.79(13) . . ?
N6 C31 H31A 108.8 . . ?
C32 C31 H31A 108.8 . . ?
N6 C31 H31B 108.8 . . ?
C32 C31 H31B 108.8 . . ?
H31A C31 H31B 107.7 . . ?
C33 C32 C31 114.55(14) . . ?
C33 C32 H32A 108.6 . . ?
C31 C32 H32A 108.6 . . ?
C33 C32 H32B 108.6 . . ?
C31 C32 H32B 108.6 . . ?
H32A C32 H32B 107.6 . . ?
N8 C33 C32 113.47(14) . . ?
N8 C33 H33A 108.9 . . ?
C32 C33 H33A 108.9 . . ?
N8 C33 H33B 108.9 . . ?
C32 C33 H33B 108.9 . . ?
H33A C33 H33B 107.7 . . ?
N8 C34 C35 113.12(13) . . ?
N8 C34 H34A 109.0 . . ?
C35 C34 H34A 109.0 . . ?
N8 C34 H34B 109.0 . . ?
C35 C34 H34B 109.0 . . ?
H34A C34 H34B 107.8 . . ?
C40 C35 C36 118.55(14) . . ?
C40 C35 C34 121.71(14) . . ?
C36 C35 C34 119.68(15) . . ?
C37 C36 C35 120.90(15) . . ?
C37 C36 H36A 119.5 . . ?
C35 C36 H36A 119.5 . . ?
C36 C37 C38 120.70(14) . . ?
C36 C37 H37A 119.6 . . ?
C38 C37 H37A 119.6 . . ?
C37 C38 C39 118.51(14) . . ?
C37 C38 C1 122.61(14) . . ?
C39 C38 C1 118.84(15) . . ?
C40 C39 C38 120.60(15) . . ?
C40 C39 H39A 119.7 . . ?
C38 C39 H39A 119.7 . . ?
C39 C40 C35 120.74(15) . . ?
C39 C40 H40A 119.6 . . ?
C35 C40 H40A 119.6 . . ?
O6 S1L O4 119.8(6) . . ?
O6 S1L O5 118.4(9) . . ?
O4 S1L O5 111.2(6) . . ?
O6 S1L C1L 104.1(5) . . ?
O4 S1L C1L 102.8(5) . . ?
O5 S1L C1L 95.5(7) . . ?
F6 C1L F5 103.7(11) . . ?
F6 C1L F4 104.6(7) . . ?
F5 C1L F4 94.0(7) . . ?
F6 C1L S1L 116.3(9) . . ?
F5 C1L S1L 112.8(6) . . ?
F4 C1L S1L 122.0(6) . . ?
O6M S1M O4M 114.9(3) . . ?
O6M S1M O5M 115.8(4) . . ?
O4M S1M O5M 116.0(3) . . ?
O6M S1M C1M 102.9(4) . . ?
O4M S1M C1M 104.4(3) . . ?
O5M S1M C1M 99.6(3) . . ?
F4 C1M F5M 111.4(5) . . ?
F4 C1M F6M 109.4(5) . . ?
F5M C1M F6M 108.3(6) . . ?
F4 C1M S1M 105.1(4) . . ?
F5M C1M S1M 111.0(5) . . ?
F6M C1M S1M 111.5(4) . . ?
C1M F4 C1L 23.1(4) . . ?
N1N C1N C2N 177.0(4) . . ?
C1N C2N H2NA 109.5 . . ?
C1N C2N H2NB 109.5 . . ?
H2NA C2N H2NB 109.5 . . ?
C1N C2N H2NC 109.5 . . ?
H2NA C2N H2NC 109.5 . . ?
H2NB C2N H2NC 109.5 . . ?

loop_
_geom_bond_atom_site_label_1
_geom_bond_atom_site_label_2
_geom_bond_distance
_geom_bond_site_symmetry_2
_geom_bond_publ_flag
Cu1 N1 1.9748(16) . ?
Cu1 N4 2.0458(15) . ?
Cu1 N3 2.0504(16) . ?
Cu1 N2 2.2031(15) . ?
S1S O1 1.4400(15) . ?
S1S O3 1.4452(15) . ?
S1S O2 1.4473(14) . ?
S1S C1S 1.830(2) . ?
F1 C1S 1.336(2) . ?
N1 C1 1.287(2) . ?
N1 C2 1.487(2) . ?
C1S F2 1.329(2) . ?
C1S F3 1.339(2) . ?
C1 C38 1.476(2) . ?
C1 H1A 0.9300 . ?
Cu2 N5 1.9836(18) . ?
Cu2 N7 2.0576(16) . ?
Cu2 N8 2.0585(15) . ?
Cu2 N6 2.2118(15) . ?
N2 C5 1.475(2) . ?
N2 C4 1.483(2) . ?
N2 C11 1.491(2) . ?
C2 C3 1.531(2) . ?
C2 H2A 0.9700 . ?
C2 H2B 0.9700 . ?
N3 C7 1.346(2) . ?
N3 C6 1.351(2) . ?
C3 C4 1.526(2) . ?
C3 H3A 0.9700 . ?
C3 H3B 0.9700 . ?
N4 C14 1.482(2) . ?
N4 C13 1.490(2) . ?
N4 H4C 0.79(2) . ?
C4 H4A 0.9700 . ?
C4 H4B 0.9700 . ?
N5 C21 1.277(2) . ?
N5 C22 1.492(2) . ?
C5 C6 1.510(2) . ?
C5 H5A 0.9700 . ?
C5 H5B 0.9700 . ?
N6 C25 1.484(2) . ?
N6 C24 1.484(2) . ?
N6 C31 1.488(2) . ?
C6 C10 1.383(3) . ?
N7 C27 1.350(2) . ?
N7 C26 1.352(2) . ?
C7 C8 1.385(3) . ?
C7 H7A 0.9300 . ?
N8 C34 1.479(2) . ?
N8 C33 1.488(2) . ?
N8 H8B 0.91(2) . ?
C8 C9 1.385(3) . ?
C8 H8A 0.9300 . ?
C9 C10 1.389(3) . ?
C9 H9A 0.9300 . ?
C10 H10A 0.9300 . ?
C11 C12 1.525(2) . ?
C11 H11A 0.9700 . ?
C11 H11B 0.9700 . ?
C12 C13 1.524(2) . ?
C12 H12A 0.9700 . ?
C12 H12B 0.9700 . ?
C13 H13A 0.9700 . ?
C13 H13B 0.9700 . ?
C14 C15 1.519(2) . ?
C14 H14A 0.9700 . ?
C14 H14B 0.9700 . ?
C15 C20 1.389(2) . ?
C15 C16 1.398(2) . ?
C16 C17 1.396(2) . ?
C16 H16A 0.9300 . ?
C17 C18 1.385(3) . ?
C17 H17A 0.9300 . ?
C18 C19 1.403(2) . ?
C18 C21 1.485(3) . ?
C19 C20 1.391(3) . ?
C19 H19A 0.9300 . ?
C20 H20A 0.9300 . ?
C21 H21A 0.9300 . ?
C22 C23 1.532(3) . ?
C22 H22A 0.9700 . ?
C22 H22B 0.9700 . ?
C23 C24 1.526(3) . ?
C23 H23A 0.9700 . ?
C23 H23B 0.9700 . ?
C24 H24A 0.9700 . ?
C24 H24B 0.9700 . ?
C25 C26 1.515(2) . ?
C25 H25A 0.9700 . ?
C25 H25B 0.9700 . ?
C26 C30 1.393(2) . ?
C27 C28 1.384(2) . ?
C27 H27A 0.9300 . ?
C28 C29 1.383(3) . ?
C28 H28A 0.9300 . ?
C29 C30 1.388(3) . ?
C29 H29A 0.9300 . ?
C30 H30A 0.9300 . ?
C31 C32 1.528(2) . ?
C31 H31A 0.9700 . ?
C31 H31B 0.9700 . ?
C32 C33 1.525(2) . ?
C32 H32A 0.9700 . ?
C32 H32B 0.9700 . ?
C33 H33A 0.9700 . ?
C33 H33B 0.9700 . ?
C34 C35 1.514(2) . ?
C34 H34A 0.9700 . ?
C34 H34B 0.9700 . ?
C35 C40 1.394(2) . ?
C35 C36 1.399(2) . ?
C36 C37 1.391(2) . ?
C36 H36A 0.9300 . ?
C37 C38 1.392(2) . ?
C37 H37A 0.9300 . ?
C38 C39 1.407(2) . ?
C39 C40 1.392(2) . ?
C39 H39A 0.9300 . ?
C40 H40A 0.9300 . ?
S1L O6 1.350(9) . ?
S1L O4 1.442(8) . ?
S1L O5 1.446(8) . ?
S1L C1L 1.786(11) . ?
C1L F6 1.321(11) . ?
C1L F5 1.374(12) . ?
C1L F4 1.571(8) . ?
S1M O6M 1.402(5) . ?
S1M O4M 1.433(5) . ?
S1M O5M 1.433(4) . ?
S1M C1M 1.803(5) . ?
C1M F4 1.262(6) . ?
C1M F5M 1.307(7) . ?
C1M F6M 1.312(8) . ?
C1N N1N 1.088(3) . ?
C1N C2N 1.452(5) . ?
C2N H2NA 0.9600 . ?
C2N H2NB 0.9600 . ?
C2N H2NC 0.9600 . ?

loop_
_geom_torsion_atom_site_label_1
_geom_torsion_atom_site_label_2
_geom_torsion_atom_site_label_3
_geom_torsion_atom_site_label_4
_geom_torsion
_geom_torsion_site_symmetry_1
_geom_torsion_site_symmetry_2
_geom_torsion_site_symmetry_3
_geom_torsion_site_symmetry_4
_geom_torsion_publ_flag
N4 Cu1 N1 C1 -93.86(18) . . . . ?
N3 Cu1 N1 C1 69.63(19) . . . . ?
N2 Cu1 N1 C1 157.74(17) . . . . ?
N4 Cu1 N1 C2 76.76(12) . . . . ?
N3 Cu1 N1 C2 -119.75(11) . . . . ?
N2 Cu1 N1 C2 -31.64(12) . . . . ?
O1 S1S C1S F2 -61.36(17) . . . . ?
O3 S1S C1S F2 59.53(16) . . . . ?
O2 S1S C1S F2 178.34(14) . . . . ?
O1 S1S C1S F1 58.53(15) . . . . ?
O3 S1S C1S F1 179.42(12) . . . . ?
O2 S1S C1S F1 -61.77(14) . . . . ?
O1 S1S C1S F3 177.40(13) . . . . ?
O3 S1S C1S F3 -61.72(14) . . . . ?
O2 S1S C1S F3 57.10(15) . . . . ?
C2 N1 C1 C38 176.26(15) . . . . ?
Cu1 N1 C1 C38 -13.5(3) . . . . ?
N1 Cu1 N2 C5 -96.61(10) . . . . ?
N4 Cu1 N2 C5 142.45(10) . . . . ?
N3 Cu1 N2 C5 32.07(10) . . . . ?
N1 Cu1 N2 C4 21.49(11) . . . . ?
N4 Cu1 N2 C4 -99.45(11) . . . . ?
N3 Cu1 N2 C4 150.17(11) . . . . ?
N1 Cu1 N2 C11 147.33(10) . . . . ?
N4 Cu1 N2 C11 26.39(11) . . . . ?
N3 Cu1 N2 C11 -83.99(11) . . . . ?
C1 N1 C2 C3 -126.33(16) . . . . ?
Cu1 N1 C2 C3 61.20(15) . . . . ?
N1 Cu1 N3 C7 -102.62(15) . . . . ?
N4 Cu1 N3 C7 61.62(15) . . . . ?
N2 Cu1 N3 C7 159.46(15) . . . . ?
N1 Cu1 N3 C6 81.68(13) . . . . ?
N4 Cu1 N3 C6 -114.07(11) . . . . ?
N2 Cu1 N3 C6 -16.24(11) . . . . ?
N1 C2 C3 C4 -84.33(17) . . . . ?
N1 Cu1 N4 C14 94.71(12) . . . . ?
N3 Cu1 N4 C14 -71.65(12) . . . . ?
N2 Cu1 N4 C14 -156.18(11) . . . . ?
N1 Cu1 N4 C13 -139.41(10) . . . . ?
N3 Cu1 N4 C13 54.23(12) . . . . ?
N2 Cu1 N4 C13 -30.30(11) . . . . ?
C5 N2 C4 C3 75.37(17) . . . . ?
C11 N2 C4 C3 -164.13(13) . . . . ?
Cu1 N2 C4 C3 -37.22(16) . . . . ?
C2 C3 C4 N2 68.49(18) . . . . ?
N7 Cu2 N5 C21 72.1(3) . . . . ?
N8 Cu2 N5 C21 -91.4(2) . . . . ?
N6 Cu2 N5 C21 160.3(2) . . . . ?
N7 Cu2 N5 C22 -122.80(15) . . . . ?
N8 Cu2 N5 C22 73.74(17) . . . . ?
N6 Cu2 N5 C22 -34.62(16) . . . . ?
C4 N2 C5 C6 -163.58(13) . . . . ?
C11 N2 C5 C6 75.33(16) . . . . ?
Cu1 N2 C5 C6 -42.95(14) . . . . ?
N5 Cu2 N6 C25 -94.52(11) . . . . ?
N7 Cu2 N6 C25 32.17(10) . . . . ?
N8 Cu2 N6 C25 140.86(10) . . . . ?
N5 Cu2 N6 C24 24.30(12) . . . . ?
N7 Cu2 N6 C24 150.98(12) . . . . ?
N8 Cu2 N6 C24 -100.32(11) . . . . ?
N5 Cu2 N6 C31 149.29(11) . . . . ?
N7 Cu2 N6 C31 -84.03(11) . . . . ?
N8 Cu2 N6 C31 24.67(11) . . . . ?
C7 N3 C6 C10 1.2(3) . . . . ?
Cu1 N3 C6 C10 177.39(16) . . . . ?
C7 N3 C6 C5 179.36(15) . . . . ?
Cu1 N3 C6 C5 -4.46(18) . . . . ?
N2 C5 C6 N3 35.2(2) . . . . ?
N2 C5 C6 C10 -146.60(18) . . . . ?
N5 Cu2 N7 C27 -104.22(15) . . . . ?
N8 Cu2 N7 C27 60.77(15) . . . . ?
N6 Cu2 N7 C27 157.47(14) . . . . ?
N5 Cu2 N7 C26 85.54(13) . . . . ?
N8 Cu2 N7 C26 -109.47(11) . . . . ?
N6 Cu2 N7 C26 -12.77(11) . . . . ?
C6 N3 C7 C8 -1.3(3) . . . . ?
Cu1 N3 C7 C8 -176.84(16) . . . . ?
N5 Cu2 N8 C34 95.87(12) . . . . ?
N7 Cu2 N8 C34 -70.25(11) . . . . ?
N6 Cu2 N8 C34 -154.37(11) . . . . ?
N5 Cu2 N8 C33 -139.29(11) . . . . ?
N7 Cu2 N8 C33 54.60(12) . . . . ?
N6 Cu2 N8 C33 -29.52(11) . . . . ?
N3 C7 C8 C9 0.1(3) . . . . ?
C7 C8 C9 C10 1.4(4) . . . . ?
N3 C6 C10 C9 0.2(3) . . . . ?
C5 C6 C10 C9 -177.9(2) . . . . ?
C8 C9 C10 C6 -1.5(4) . . . . ?
C5 N2 C11 C12 -156.68(14) . . . . ?
C4 N2 C11 C12 82.13(17) . . . . ?
Cu1 N2 C11 C12 -45.68(17) . . . . ?
N2 C11 C12 C13 73.71(19) . . . . ?
C14 N4 C13 C12 -174.52(14) . . . . ?
Cu1 N4 C13 C12 55.73(16) . . . . ?
C11 C12 C13 N4 -80.08(19) . . . . ?
C13 N4 C14 C15 177.13(13) . . . . ?
Cu1 N4 C14 C15 -55.55(17) . . . . ?
N4 C14 C15 C20 -49.5(2) . . . . ?
N4 C14 C15 C16 135.43(15) . . . . ?
C20 C15 C16 C17 0.9(2) . . . . ?
C14 C15 C16 C17 176.21(15) . . . . ?
C15 C16 C17 C18 -0.2(3) . . . . ?
C16 C17 C18 C19 -1.0(3) . . . . ?
C16 C17 C18 C21 178.92(19) . . . . ?
C17 C18 C19 C20 1.4(3) . . . . ?
C21 C18 C19 C20 -178.5(2) . . . . ?
C16 C15 C20 C19 -0.5(3) . . . . ?
C14 C15 C20 C19 -175.61(17) . . . . ?
C18 C19 C20 C15 -0.7(3) . . . . ?
C22 N5 C21 C18 177.2(2) . . . . ?
Cu2 N5 C21 C18 -18.4(4) . . . . ?
C17 C18 C21 N5 -4.9(4) . . . . ?
C19 C18 C21 N5 175.0(2) . . . . ?
C21 N5 C22 C23 -129.3(2) . . . . ?
Cu2 N5 C22 C23 62.6(2) . . . . ?
N5 C22 C23 C24 -82.8(2) . . . . ?
C25 N6 C24 C23 73.99(19) . . . . ?
C31 N6 C24 C23 -165.20(15) . . . . ?
Cu2 N6 C24 C23 -37.68(18) . . . . ?
C22 C23 C24 N6 66.5(2) . . . . ?
C24 N6 C25 C26 -166.12(13) . . . . ?
C31 N6 C25 C26 73.25(16) . . . . ?
Cu2 N6 C25 C26 -46.26(14) . . . . ?
C27 N7 C26 C30 -1.6(2) . . . . ?
Cu2 N7 C26 C30 169.80(12) . . . . ?
C27 N7 C26 C25 177.58(14) . . . . ?
Cu2 N7 C26 C25 -11.03(17) . . . . ?
N6 C25 C26 N7 42.33(19) . . . . ?
N6 C25 C26 C30 -138.51(15) . . . . ?
C26 N7 C27 C28 0.4(2) . . . . ?
Cu2 N7 C27 C28 -169.42(13) . . . . ?
N7 C27 C28 C29 1.0(3) . . . . ?
C27 C28 C29 C30 -1.2(3) . . . . ?
C28 C29 C30 C26 0.0(3) . . . . ?
N7 C26 C30 C29 1.4(2) . . . . ?
C25 C26 C30 C29 -177.71(15) . . . . ?
C25 N6 C31 C32 -154.91(14) . . . . ?
C24 N6 C31 C32 82.79(17) . . . . ?
Cu2 N6 C31 C32 -44.40(16) . . . . ?
N6 C31 C32 C33 73.28(19) . . . . ?
C34 N8 C33 C32 -175.49(13) . . . . ?
Cu2 N8 C33 C32 56.62(16) . . . . ?
C31 C32 C33 N8 -81.21(18) . . . . ?
C33 N8 C34 C35 177.09(13) . . . . ?
Cu2 N8 C34 C35 -56.08(16) . . . . ?
N8 C34 C35 C40 -52.1(2) . . . . ?
N8 C34 C35 C36 130.80(15) . . . . ?
C40 C35 C36 C37 0.0(2) . . . . ?
C34 C35 C36 C37 177.19(14) . . . . ?
C35 C36 C37 C38 -0.4(2) . . . . ?
C36 C37 C38 C39 0.5(2) . . . . ?
C36 C37 C38 C1 -177.11(15) . . . . ?
N1 C1 C38 C37 0.1(3) . . . . ?
N1 C1 C38 C39 -177.57(17) . . . . ?
C37 C38 C39 C40 -0.4(2) . . . . ?
C1 C38 C39 C40 177.36(15) . . . . ?
C38 C39 C40 C35 0.0(3) . . . . ?
C36 C35 C40 C39 0.1(2) . . . . ?
C34 C35 C40 C39 -176.97(15) . . . . ?
O6 S1L C1L F6 178.1(10) . . . . ?
O4 S1L C1L F6 -56.3(10) . . . . ?
O5 S1L C1L F6 57.0(10) . . . . ?
O6 S1L C1L F5 -62.2(9) . . . . ?
O4 S1L C1L F5 63.4(8) . . . . ?
O5 S1L C1L F5 176.7(9) . . . . ?
O6 S1L C1L F4 48.4(9) . . . . ?
O4 S1L C1L F4 174.0(6) . . . . ?
O5 S1L C1L F4 -72.7(9) . . . . ?
O6M S1M C1M F4 61.7(5) . . . . ?
O4M S1M C1M F4 -177.9(4) . . . . ?
O5M S1M C1M F4 -57.8(4) . . . . ?
O6M S1M C1M F5M -58.9(6) . . . . ?
O4M S1M C1M F5M 61.5(5) . . . . ?
O5M S1M C1M F5M -178.4(5) . . . . ?
O6M S1M C1M F6M -179.8(5) . . . . ?
O4M S1M C1M F6M -59.4(5) . . . . ?
O5M S1M C1M F6M 60.7(4) . . . . ?
F5M C1M F4 C1L 133.9(17) . . . . ?
F6M C1M F4 C1L -106.3(15) . . . . ?
S1M C1M F4 C1L 13.6(12) . . . . ?
F6 C1L F4 C1M 93.9(18) . . . . ?
F5 C1L F4 C1M -11.4(11) . . . . ?
S1L C1L F4 C1M -131.5(17) . . . . ?

loop_
_platon_squeeze_void_nr
_platon_squeeze_void_average_x
_platon_squeeze_void_average_y
_platon_squeeze_void_average_z
_platon_squeeze_void_volume
_platon_squeeze_void_count_electrons
1 0.500 0.500 0.500 210.9 27.7
2 0.500 1.000 0.000 210.9 27.8
